data_1504473
loop_
_publ_author_name
'Burns, Aaron C.'
'Forsyth, Craig J.'

_publ_section_title
;
 Intramolecular Diels-Alder/Tsuji allylation assembly of the
 functionalized trans-decalin of salvinorin A.
;
_journal_issue 1
_journal_name_full 'Organic letters'
_journal_page_first 97
_journal_page_last 100
_journal_paper_doi 10.1021/ol7024058
_journal_volume 10
_journal_year 2008
_chemical_absolute_configuration rm
_chemical_formula_moiety 'C18 H26 O4'
_chemical_formula_sum 'C18 H26 O4'
_chemical_formula_weight 306.39
_chemical_name_common 07010
_chemical_name_systematic
; 
 ? 
;
_space_group_IT_number 4
_symmetry_cell_setting monoclinic
_symmetry_space_group_name_Hall 'P 2yb'
_symmetry_space_group_name_H-M 'P 1 21 1'
_atom_sites_solution_hydrogens geom
_atom_sites_solution_primary direct
_atom_sites_solution_secondary difmap
_audit_creation_method SHELXL-97
_cell_angle_alpha 90.00
_cell_angle_beta 96.726(2)
_cell_angle_gamma 90.00
_cell_formula_units_Z 2
_cell_length_a 8.5681(8)
_cell_length_b 9.8276(9)
_cell_length_c 9.9822(10)
_cell_measurement_reflns_used 3660
_cell_measurement_temperature 173(2)
_cell_measurement_theta_max 26.31
_cell_measurement_theta_min 2.39
_cell_volume 834.75(14)
_computing_cell_refinement 'SAINT, Bruker'
_computing_data_collection 'SMART, Bruker'
_computing_data_reduction 'SAINT, Bruker'
_computing_molecular_graphics 'SHELXTL, Bruker'
_computing_publication_material 'Bruker SHELXTL'
_computing_structure_refinement 'SHELXL-97 (Sheldrick, 1997)'
_computing_structure_solution 'SHELXS-97 (Sheldrick, 1990)'
_diffrn_ambient_temperature 173(2)
_diffrn_measured_fraction_theta_full 0.997
_diffrn_measured_fraction_theta_max 0.997
_diffrn_measurement_device_type 'Bruker SMART Platform CCD'
_diffrn_measurement_method 'area detector, omega scans per phi'
_diffrn_radiation_monochromator graphite
_diffrn_radiation_source 'normal-focus sealed tube'
_diffrn_radiation_type MoK\a
_diffrn_radiation_wavelength 0.71073
_diffrn_reflns_av_R_equivalents 0.0388
_diffrn_reflns_av_sigmaI/netI 0.0341
_diffrn_reflns_limit_h_max 9
_diffrn_reflns_limit_h_min -10
_diffrn_reflns_limit_k_max 12
_diffrn_reflns_limit_k_min -12
_diffrn_reflns_limit_l_max 12
_diffrn_reflns_limit_l_min -12
_diffrn_reflns_number 6078
_diffrn_reflns_theta_full 26.40
_diffrn_reflns_theta_max 26.40
_diffrn_reflns_theta_min 2.05
_exptl_absorpt_coefficient_mu 0.085
_exptl_absorpt_correction_T_max 0.9874
_exptl_absorpt_correction_T_min 0.9510
_exptl_absorpt_correction_type multi-scan
_exptl_absorpt_process_details 'SADABS, R. Blessing, 1995'
_exptl_crystal_colour colorless
_exptl_crystal_density_diffrn 1.219
_exptl_crystal_density_method 'not measured'
_exptl_crystal_description plate
_exptl_crystal_F_000 332
_exptl_crystal_size_max 0.60
_exptl_crystal_size_mid 0.40
_exptl_crystal_size_min 0.15
_refine_diff_density_max 0.248
_refine_diff_density_min -0.172
_refine_diff_density_rms 0.041
_refine_ls_abs_structure_details 'Flack H D (1983), 1572 Friedel Pairs, Acta Cryst. A39, 876-881'
_refine_ls_abs_structure_Flack 0(10)
_refine_ls_extinction_method none
_refine_ls_goodness_of_fit_ref 1.007
_refine_ls_hydrogen_treatment constr
_refine_ls_matrix_type full
_refine_ls_number_parameters 203
_refine_ls_number_reflns 1819
_refine_ls_number_restraints 1
_refine_ls_restrained_S_all 1.007
_refine_ls_R_factor_all 0.0393
_refine_ls_R_factor_gt 0.0358
_refine_ls_shift/su_max 0.000
_refine_ls_shift/su_mean 0.000
_refine_ls_structure_factor_coef Fsqd
_refine_ls_weighting_details 'calc w=1/[\s^2^(Fo^2^)+(0.0708P)^2^+0.0970P] where P=(Fo^2^+2Fc^2^)/3'
_refine_ls_weighting_scheme calc
_refine_ls_wR_factor_gt 0.0966
_refine_ls_wR_factor_ref 0.1010
_reflns_number_gt 1691
_reflns_number_total 1819
_reflns_threshold_expression >2sigma(I)
_cod_data_source_file ol7024058-file004.cif
_cod_data_source_block 07010
_cod_depositor_comments
;
The following automatic conversions were performed:

'_symmetry_cell_setting' value 'Monoclinic' changed to 'monoclinic'
according to /home/saulius/struct/CIF-dictionaries/cif_core.dic
dictionary named 'cif_core.dic' version 2.4.1 from 2010-06-29.

Automatic conversion script
Id: cif_fix_values 1715 2011-07-08 13:25:40Z adriana 
;
_cod_original_sg_symbol_H-M P2(1)
_cod_database_code 1504473

loop_
_symmetry_equiv_pos_as_xyz
'x, y, z'
'-x, y+1/2, -z'

loop_
_atom_site_label
_atom_site_type_symbol
_atom_site_fract_x
_atom_site_fract_y
_atom_site_fract_z
_atom_site_U_iso_or_equiv
_atom_site_adp_type
_atom_site_occupancy
_atom_site_symmetry_multiplicity
_atom_site_calc_flag
_atom_site_refinement_flags
O1 O 0.30197(16) 0.34444(16) 0.65356(14) 0.0323(3) Uani 1 1 d .
O2 O 0.55950(16) 0.34263(16) 0.75531(14) 0.0322(3) Uani 1 1 d .
O3 O 0.4973(2) -0.10762(19) 0.89650(19) 0.0473(4) Uani 1 1 d .
O4 O -0.1976(2) 0.0203(2) 0.68086(19) 0.0537(5) Uani 1 1 d .
C1 C 0.3189(2) 0.2502(2) 0.76375(18) 0.0264(4) Uani 1 1 d .
H1 H 0.3027 0.2987 0.8491 0.032 Uiso 1 1 calc R
C2 C 0.4894(2) 0.2124(2) 0.76624(19) 0.0276(4) Uani 1 1 d .
H2 H 0.5031 0.1579 0.6838 0.033 Uiso 1 1 calc R
C3 C 0.5486(2) 0.1303(2) 0.8901(2) 0.0319(5) Uani 1 1 d .
H3A H 0.5410 0.1839 0.9731 0.038 Uiso 1 1 calc R
H3B H 0.6595 0.1034 0.8875 0.038 Uiso 1 1 calc R
C4 C 0.4430(2) 0.0051(2) 0.88644(18) 0.0312(4) Uani 1 1 d .
C5 C 0.2630(2) 0.0303(2) 0.87220(19) 0.0296(4) Uani 1 1 d .
C6 C 0.1747(3) -0.1047(3) 0.8455(2) 0.0429(5) Uani 1 1 d .
H6A H 0.2038 -0.1459 0.7614 0.051 Uiso 1 1 calc R
H6B H 0.2060 -0.1686 0.9205 0.051 Uiso 1 1 calc R
C7 C -0.0032(3) -0.0832(3) 0.8324(3) 0.0505(6) Uani 1 1 d .
H7A H -0.0553 -0.1696 0.8022 0.061 Uiso 1 1 calc R
H7B H -0.0335 -0.0620 0.9228 0.061 Uiso 1 1 calc R
C8 C -0.0649(3) 0.0275(3) 0.7368(2) 0.0351(5) Uani 1 1 d .
C9 C 0.0348(2) 0.1547(2) 0.7170(2) 0.0290(4) Uani 1 1 d .
C10 C 0.2139(2) 0.12542(19) 0.74773(17) 0.0245(4) Uani 1 1 d .
H10 H 0.2440 0.0757 0.6672 0.029 Uiso 1 1 calc R
C11 C 0.2334(3) 0.0862(3) 1.0120(2) 0.0370(5) Uani 1 1 d .
H11A H 0.2820 0.0255 1.0828 0.056 Uiso 1 1 calc R
H11B H 0.1200 0.0912 1.0171 0.056 Uiso 1 1 calc R
H11C H 0.2792 0.1773 1.0245 0.056 Uiso 1 1 calc R
C12 C -0.0224(3) 0.2680(3) 0.8068(2) 0.0394(5) Uani 1 1 d .
H12A H -0.0052 0.2397 0.9016 0.059 Uiso 1 1 calc R
H12B H -0.1346 0.2844 0.7809 0.059 Uiso 1 1 calc R
H12C H 0.0365 0.3518 0.7951 0.059 Uiso 1 1 calc R
C13 C -0.0064(2) 0.2034(2) 0.5683(2) 0.0320(4) Uani 1 1 d .
H13A H -0.1192 0.2277 0.5544 0.038 Uiso 1 1 calc R
H13B H 0.0543 0.2871 0.5553 0.038 Uiso 1 1 calc R
C14 C 0.0254(3) 0.1023(2) 0.4622(2) 0.0367(5) Uani 1 1 d .
H14 H -0.0375 0.0225 0.4529 0.044 Uiso 1 1 calc R
C15 C 0.1342(3) 0.1170(3) 0.3814(2) 0.0484(6) Uani 1 1 d .
H15A H 0.1991 0.1956 0.3879 0.058 Uiso 1 1 calc R
H15B H 0.1482 0.0489 0.3162 0.058 Uiso 1 1 calc R
C16 C 0.4518(2) 0.4140(2) 0.6567(2) 0.0333(5) Uani 1 1 d .
C17 C 0.5062(3) 0.4024(3) 0.5180(2) 0.0467(6) Uani 1 1 d .
H17A H 0.5262 0.3067 0.4985 0.070 Uiso 1 1 calc R
H17B H 0.6031 0.4550 0.5157 0.070 Uiso 1 1 calc R
H17C H 0.4246 0.4381 0.4501 0.070 Uiso 1 1 calc R
C18 C 0.4339(3) 0.5581(3) 0.7043(3) 0.0477(6) Uani 1 1 d .
H18A H 0.3928 0.5572 0.7919 0.072 Uiso 1 1 calc R
H18B H 0.3609 0.6074 0.6386 0.072 Uiso 1 1 calc R
H18C H 0.5365 0.6035 0.7134 0.072 Uiso 1 1 calc R

loop_
_atom_site_aniso_label
_atom_site_aniso_U_11
_atom_site_aniso_U_22
_atom_site_aniso_U_33
_atom_site_aniso_U_23
_atom_site_aniso_U_13
_atom_site_aniso_U_12
O1 0.0254(7) 0.0317(7) 0.0378(7) 0.0095(6) -0.0045(5) -0.0036(6)
O2 0.0243(6) 0.0346(8) 0.0359(7) 0.0071(6) -0.0042(5) -0.0025(6)
O3 0.0467(10) 0.0356(9) 0.0610(10) 0.0118(8) 0.0119(8) 0.0118(8)
O4 0.0311(8) 0.0653(13) 0.0632(10) 0.0047(10) -0.0008(7) -0.0160(9)
C1 0.0246(9) 0.0269(10) 0.0269(9) 0.0015(7) -0.0003(7) 0.0029(8)
C2 0.0217(9) 0.0302(10) 0.0306(9) 0.0029(8) 0.0023(7) 0.0011(8)
C3 0.0229(9) 0.0372(12) 0.0346(10) 0.0062(9) 0.0001(7) 0.0042(9)
C4 0.0330(10) 0.0339(11) 0.0271(9) 0.0044(8) 0.0047(7) 0.0063(9)
C5 0.0299(10) 0.0293(10) 0.0295(8) 0.0039(8) 0.0021(7) -0.0013(8)
C6 0.0471(13) 0.0299(11) 0.0498(13) 0.0067(10) -0.0023(10) -0.0069(10)
C7 0.0438(14) 0.0458(15) 0.0602(14) 0.0093(12) -0.0005(11) -0.0195(12)
C8 0.0309(10) 0.0406(12) 0.0348(9) -0.0058(9) 0.0079(8) -0.0067(10)
C9 0.0240(9) 0.0305(10) 0.0320(9) -0.0041(8) 0.0013(7) -0.0017(8)
C10 0.0235(8) 0.0249(10) 0.0250(8) -0.0011(7) 0.0018(7) 0.0019(7)
C11 0.0336(10) 0.0474(13) 0.0310(10) 0.0042(9) 0.0075(8) 0.0031(10)
C12 0.0275(10) 0.0427(13) 0.0475(12) -0.0128(10) 0.0027(9) 0.0058(10)
C13 0.0247(9) 0.0308(10) 0.0388(10) 0.0006(9) -0.0039(8) 0.0000(8)
C14 0.0377(12) 0.0378(12) 0.0323(10) -0.0001(9) -0.0051(8) -0.0028(9)
C15 0.0456(13) 0.0631(18) 0.0353(11) -0.0025(11) -0.0006(10) 0.0010(13)
C16 0.0252(9) 0.0350(11) 0.0378(10) 0.0098(9) -0.0046(8) -0.0031(8)
C17 0.0372(11) 0.0628(16) 0.0391(11) 0.0146(12) 0.0004(9) -0.0116(12)
C18 0.0381(12) 0.0333(12) 0.0677(16) 0.0057(11) -0.0104(11) -0.0034(10)

loop_
_atom_type_symbol
_atom_type_description
_atom_type_scat_dispersion_real
_atom_type_scat_dispersion_imag
_atom_type_scat_source
C C 0.0033 0.0000 'International Tables Vol C Tables 4.2.6.8 and 6.1.1.4'
H H 0.0000 0.0000 'International Tables Vol C Tables 4.2.6.8 and 6.1.1.4'
O O 0.0106 0.0000 'International Tables Vol C Tables 4.2.6.8 and 6.1.1.4'

loop_
_geom_angle_atom_site_label_1
_geom_angle_atom_site_label_2
_geom_angle_atom_site_label_3
_geom_angle
C1 O1 C16 106.17(14)
C2 O2 C16 104.27(14)
O1 C1 C2 100.57(15)
O1 C1 C10 115.84(15)
C2 C1 C10 111.35(16)
O1 C1 H1 109.6
C2 C1 H1 109.6
C10 C1 H1 109.6
O2 C2 C1 101.19(16)
O2 C2 C3 115.95(17)
C1 C2 C3 112.17(16)
O2 C2 H2 109.1
C1 C2 H2 109.1
C3 C2 H2 109.1
C2 C3 C4 105.62(16)
C2 C3 H3A 110.6
C4 C3 H3A 110.6
C2 C3 H3B 110.6
C4 C3 H3B 110.6
H3A C3 H3B 108.7
O3 C4 C3 121.30(19)
O3 C4 C5 121.8(2)
C3 C4 C5 116.94(18)
C6 C5 C11 109.47(18)
C6 C5 C4 110.00(18)
C11 C5 C4 103.92(16)
C6 C5 C10 107.18(16)
C11 C5 C10 116.38(17)
C4 C5 C10 109.82(15)
C7 C6 C5 111.2(2)
C7 C6 H6A 109.4
C5 C6 H6A 109.4
C7 C6 H6B 109.4
C5 C6 H6B 109.4
H6A C6 H6B 108.0
C8 C7 C6 115.3(2)
C8 C7 H7A 108.4
C6 C7 H7A 108.4
C8 C7 H7B 108.4
C6 C7 H7B 108.4
H7A C7 H7B 107.5
O4 C8 C7 119.5(2)
O4 C8 C9 119.6(2)
C7 C8 C9 120.69(19)
C8 C9 C12 106.99(17)
C8 C9 C10 111.92(18)
C12 C9 C10 113.03(16)
C8 C9 C13 107.69(16)
C12 C9 C13 106.26(17)
C10 C9 C13 110.62(16)
C1 C10 C9 115.45(16)
C1 C10 C5 107.23(14)
C9 C10 C5 115.64(15)
C1 C10 H10 105.9
C9 C10 H10 105.9
C5 C10 H10 105.9
C5 C11 H11A 109.5
C5 C11 H11B 109.5
H11A C11 H11B 109.5
C5 C11 H11C 109.5
H11A C11 H11C 109.5
H11B C11 H11C 109.5
C9 C12 H12A 109.5
C9 C12 H12B 109.5
H12A C12 H12B 109.5
C9 C12 H12C 109.5
H12A C12 H12C 109.5
H12B C12 H12C 109.5
C14 C13 C9 115.45(18)
C14 C13 H13A 108.4
C9 C13 H13A 108.4
C14 C13 H13B 108.4
C9 C13 H13B 108.4
H13A C13 H13B 107.5
C15 C14 C13 124.3(2)
C15 C14 H14 117.9
C13 C14 H14 117.9
C14 C15 H15A 120.0
C14 C15 H15B 120.0
H15A C15 H15B 120.0
O2 C16 O1 106.10(15)
O2 C16 C18 108.69(18)
O1 C16 C18 109.09(18)
O2 C16 C17 110.15(19)
O1 C16 C17 108.12(17)
C18 C16 C17 114.4(2)
C16 C17 H17A 109.5
C16 C17 H17B 109.5
H17A C17 H17B 109.5
C16 C17 H17C 109.5
H17A C17 H17C 109.5
H17B C17 H17C 109.5
C16 C18 H18A 109.5
C16 C18 H18B 109.5
H18A C18 H18B 109.5
C16 C18 H18C 109.5
H18A C18 H18C 109.5
H18B C18 H18C 109.5

loop_
_geom_bond_atom_site_label_1
_geom_bond_atom_site_label_2
_geom_bond_distance
O1 C1 1.432(2)
O1 C16 1.452(2)
O2 C2 1.424(3)
O2 C16 1.449(2)
O3 C4 1.201(3)
O4 C8 1.209(3)
C1 C2 1.505(3)
C1 C10 1.518(3)
C1 H1 1.0000
C2 C3 1.513(3)
C2 H2 1.0000
C3 C4 1.526(3)
C3 H3A 0.9900
C3 H3B 0.9900
C4 C5 1.552(3)
C5 C6 1.536(3)
C5 C11 1.548(3)
C5 C10 1.572(2)
C6 C7 1.529(4)
C6 H6A 0.9900
C6 H6B 0.9900
C7 C8 1.501(4)
C7 H7A 0.9900
C7 H7B 0.9900
C8 C9 1.540(3)
C9 C12 1.545(3)
C9 C10 1.556(3)
C9 C13 1.560(3)
C10 H10 1.0000
C11 H11A 0.9800
C11 H11B 0.9800
C11 H11C 0.9800
C12 H12A 0.9800
C12 H12B 0.9800
C12 H12C 0.9800
C13 C14 1.500(3)
C13 H13A 0.9900
C13 H13B 0.9900
C14 C15 1.310(4)
C14 H14 0.9500
C15 H15A 0.9500
C15 H15B 0.9500
C16 C18 1.507(4)
C16 C17 1.516(3)
C17 H17A 0.9800
C17 H17B 0.9800
C17 H17C 0.9800
C18 H18A 0.9800
C18 H18B 0.9800
C18 H18C 0.9800

loop_
_geom_torsion_atom_site_label_1
_geom_torsion_atom_site_label_2
_geom_torsion_atom_site_label_3
_geom_torsion_atom_site_label_4
_geom_torsion
C16 O1 C1 C2 -33.29(19)
C16 O1 C1 C10 -153.41(16)
C16 O2 C2 C1 -40.93(18)
C16 O2 C2 C3 -162.53(17)
O1 C1 C2 O2 45.98(17)
C10 C1 C2 O2 169.28(14)
O1 C1 C2 C3 170.19(17)
C10 C1 C2 C3 -66.5(2)
O2 C2 C3 C4 173.43(16)
C1 C2 C3 C4 57.9(2)
C2 C3 C4 O3 128.2(2)
C2 C3 C4 C5 -53.0(2)
O3 C4 C5 C6 -11.1(3)
C3 C4 C5 C6 170.18(17)
O3 C4 C5 C11 106.0(2)
C3 C4 C5 C11 -72.7(2)
O3 C4 C5 C10 -128.8(2)
C3 C4 C5 C10 52.5(2)
C11 C5 C6 C7 65.8(2)
C4 C5 C6 C7 179.43(18)
C10 C5 C6 C7 -61.2(2)
C5 C6 C7 C8 50.1(3)
C6 C7 C8 O4 152.1(2)
C6 C7 C8 C9 -32.2(3)
O4 C8 C9 C12 77.6(2)
C7 C8 C9 C12 -98.1(2)
O4 C8 C9 C10 -158.09(19)
C7 C8 C9 C10 26.2(3)
O4 C8 C9 C13 -36.3(3)
C7 C8 C9 C13 148.0(2)
O1 C1 C10 C9 -54.9(2)
C2 C1 C10 C9 -168.99(15)
O1 C1 C10 C5 174.61(16)
C2 C1 C10 C5 60.52(18)
C8 C9 C10 C1 -165.94(16)
C12 C9 C10 C1 -45.1(2)
C13 C9 C10 C1 74.0(2)
C8 C9 C10 C5 -39.6(2)
C12 C9 C10 C5 81.3(2)
C13 C9 C10 C5 -159.71(16)
C6 C5 C10 C1 -171.65(17)
C11 C5 C10 C1 65.5(2)
C4 C5 C10 C1 -52.2(2)
C6 C5 C10 C9 58.0(2)
C11 C5 C10 C9 -64.9(2)
C4 C5 C10 C9 177.44(16)
C8 C9 C13 C14 -60.2(2)
C12 C9 C13 C14 -174.51(18)
C10 C9 C13 C14 62.4(2)
C9 C13 C14 C15 -112.0(3)
C2 O2 C16 O1 20.8(2)
C2 O2 C16 C18 137.99(18)
C2 O2 C16 C17 -96.0(2)
C1 O1 C16 O2 9.0(2)
C1 O1 C16 C18 -107.89(19)
C1 O1 C16 C17 127.19(19)
